data_7207994
loop_
_publ_author_name
'Mishra, Shashank'
'Jeanneau, Erwann'
'Ledoux, Gilles'
'Daniele, St\'ephane'

_publ_section_title
;
 Solid-state structural transformations in metal organic-inorganic hybrids
 constructed from terbium(iii) complexes and iodocuprate clusters
;
_journal_issue 11
_journal_name_full CrystEngComm
_journal_page_first 3894
_journal_paper_doi 10.1039/c2ce25120e
_journal_volume 14
_journal_year 2012
_chemical_formula_moiety 'C16 H48 O8 S8 Tb, Cu2 I5'
_chemical_formula_sum 'C16 H48 Cu2 I5 O8 S8 Tb'
_chemical_formula_weight 1545.63
_space_group_IT_number 13
_symmetry_cell_setting monoclinic
_symmetry_space_group_name_Hall '-P 2yac'
_symmetry_space_group_name_H-M 'P 1 2/n 1'
_atom_sites_solution_hydrogens geom
_atom_sites_solution_primary direct
_audit_creation_date 11-02-02
_audit_creation_method CRYSTALS_ver_14.11
_cell_angle_alpha 90
_cell_angle_beta 91.604(2)
_cell_angle_gamma 90
_cell_formula_units_Z 2
_cell_length_a 11.1937(5)
_cell_length_b 9.8578(2)
_cell_length_c 20.4580(9)
_cell_measurement_reflns_used 3365
_cell_measurement_temperature 150
_cell_measurement_theta_max 27.878
_cell_measurement_theta_min 0.679
_cell_volume 2256.56(15)
_computing_cell_refinement 'DENZO/SCALEPACK (Otwinowski & Minor, 1997)'
_computing_data_collection 'COLLECT (Nonius, 2001).'
_computing_data_reduction 'DENZO/SCALEPACK (Otwinowski & Minor, 1997)'
_computing_molecular_graphics 'CAMERON (Watkin et al., 1996)'
_computing_publication_material 'CRYSTALS (Betteridge et al., 2003)'
_computing_structure_refinement 'CRYSTALS (Betteridge et al., 2003)'
_computing_structure_solution 'SIR97 (Altomare et al., 1999)'
_diffrn_ambient_temperature 150
_diffrn_measured_fraction_theta_full 0.932
_diffrn_measured_fraction_theta_max 0.932
_diffrn_measurement_device 'Nonius KappaCCD'
_diffrn_measurement_device_type Area
_diffrn_measurement_method '\f & \w scans'
_diffrn_radiation_monochromator graphite
_diffrn_radiation_type 'Mo K\a'
_diffrn_radiation_wavelength 0.71069
_diffrn_reflns_av_R_equivalents 0.035
_diffrn_reflns_limit_h_max 14
_diffrn_reflns_limit_h_min -14
_diffrn_reflns_limit_k_max 12
_diffrn_reflns_limit_k_min -8
_diffrn_reflns_limit_l_max 26
_diffrn_reflns_limit_l_min -26
_diffrn_reflns_number 7700
_diffrn_reflns_theta_full 27.924
_diffrn_reflns_theta_max 27.924
_diffrn_reflns_theta_min 1.992
_diffrn_standards_number 0
_exptl_absorpt_coefficient_mu 6.305
_exptl_absorpt_correction_T_max 0.16
_exptl_absorpt_correction_T_min 0.10
_exptl_absorpt_correction_type analytical
_exptl_absorpt_process_details
;
Analytical Absorption (De Meulenaer & Tompa, 1965)
;
_exptl_crystal_colour colorless
_exptl_crystal_density_diffrn 2.275
_exptl_crystal_density_method 'not measured'
_exptl_crystal_description block
_exptl_crystal_F_000 1448
_exptl_crystal_size_max 0.494
_exptl_crystal_size_mid 0.326
_exptl_crystal_size_min 0.286
_refine_diff_density_max 2.94
_refine_diff_density_min -2.51
_refine_ls_extinction_method None
_refine_ls_goodness_of_fit_ref 0.9636
_refine_ls_hydrogen_treatment none
_refine_ls_matrix_type full
_refine_ls_number_parameters 183
_refine_ls_number_reflns 5023
_refine_ls_number_restraints 0
_refine_ls_R_factor_all 0.0669
_refine_ls_R_factor_gt 0.0512
_refine_ls_shift/su_max 0.0004823
_refine_ls_shift/su_mean 0.0000242
_refine_ls_structure_factor_coef Fsqd
_refine_ls_weighting_details
;
Method, part 1, Chebychev polynomial, (Watkin, 1994, Prince, 1982)
[weight] = 1.0/[A~0~*T~0~(x)+A~1~*T~1~(x) ... +A~n-1~]*T~n-1~(x)]
where A~i~ are the Chebychev coefficients listed below and x= Fcalc/Fmax
Method = Robust Weighting (Prince, 1982)
W = [weight] * [1-(deltaF/6*sigmaF)^2^]^2^
A~i~ are:
31.3 48.5 24.8 6.61
;
_refine_ls_weighting_scheme calc
_refine_ls_wR_factor_all 0.1631
_refine_ls_wR_factor_gt 0.1348
_refine_ls_wR_factor_ref 0.1631
_reflns_limit_h_max 14
_reflns_limit_h_min -14
_reflns_limit_k_max 12
_reflns_limit_k_min 0
_reflns_limit_l_max 26
_reflns_limit_l_min 0
_reflns_number_gt 3928
_reflns_number_total 5038
_reflns_threshold_expression I>2.0\s(I)
_oxford_diffrn_Wilson_B_factor 2.12
_oxford_diffrn_Wilson_scale 82.99
_oxford_refine_ls_r_factor_ref 0.0669
_oxford_refine_ls_scale 0.11609(7)
_oxford_reflns_number_all 5023
_oxford_reflns_threshold_expression_ref I>-10.0\s(I)
_oxford_structure_analysis_title 'scale in P 2/n'
_cod_data_source_file c2ce25120e.txt
_cod_data_source_block complex1
_cod_depositor_comments
;
The following automatic conversions were performed:

'_symmetry_cell_setting' value 'Monoclinic' changed to 'monoclinic'
according to /home/saulius/struct/CIF-dictionaries/cif_core.dic
dictionary named 'cif_core.dic' version 2.4.1 from 2010-06-29.

Automatic conversion script
Id: cif_fix_values 1715 2011-07-08 13:25:40Z adriana 
;
_cod_original_sg_symbol_H-M 'P 1 2/n 1 '
_cod_database_code 7207994

loop_
_symmetry_equiv_pos_as_xyz
x,y,z
-x,-y,-z
-x+1/2,y,-z+1/2
x+1/2,-y,z+1/2

loop_
_atom_site_label
_atom_site_type_symbol
_atom_site_fract_x
_atom_site_fract_y
_atom_site_fract_z
_atom_site_U_iso_or_equiv
_atom_site_occupancy
_atom_site_adp_type
_atom_site_refinement_flags_posn
_atom_site_refinement_flags_adp
Tb1 Tb 0.7500 0.40672(5) 0.7500 0.0183 1.0000 Uani S T
O4 O 0.6307(5) 0.2190(6) 0.7778(3) 0.0315 1.0000 Uani . .
S4 S 0.54421(17) 0.1312(2) 0.73823(9) 0.0260 1.0000 Uani . .
C8 C 0.5147(12) -0.0056(12) 0.7904(6) 0.0610 1.0000 Uani . .
C7 C 0.4055(10) 0.2136(15) 0.7407(7) 0.0651 1.0000 Uani . .
O2 O 0.9028(5) 0.4836(6) 0.6816(3) 0.0280 1.0000 Uani . .
S2 S 0.95961(17) 0.6234(2) 0.67397(10) 0.0282 1.0000 Uani . .
C3 C 1.1016(8) 0.6098(10) 0.7136(5) 0.0373 1.0000 Uani . .
C4 C 1.0081(8) 0.6303(11) 0.5921(4) 0.0377 1.0000 Uani . .
O3 O 0.6705(5) 0.3266(5) 0.6478(2) 0.0247 1.0000 Uani . .
S3 S 0.71580(18) 0.21522(19) 0.60305(9) 0.0275 1.0000 Uani . .
C6 C 0.5874(9) 0.1714(11) 0.5545(5) 0.0427 1.0000 Uani . .
C5 C 0.7969(12) 0.3025(12) 0.5441(6) 0.0592 1.0000 Uani . .
O1 O 0.8485(5) 0.5945(5) 0.8042(3) 0.0258 1.0000 Uani . .
S1 S 0.83429(17) 0.6261(2) 0.87585(9) 0.0262 1.0000 Uani . .
C1 C 0.9768(8) 0.5868(9) 0.9127(4) 0.0347 1.0000 Uani . .
C2 C 0.8420(9) 0.8065(9) 0.8809(5) 0.0404 1.0000 Uani . .
I2 I 0.69849(5) 0.09809(5) 0.37003(3) 0.0308 1.0000 Uani . .
Cu1 Cu 0.81103(10) -0.08189(11) 0.43441(5) 0.0339 1.0000 Uani . .
I3 I 0.75243(5) -0.32737(6) 0.43652(3) 0.0385 1.0000 Uani . .
I1 I 1.0000 0.0000 0.5000 0.0739 1.0000 Uani S .
H51 H 0.8721 0.3309 0.5632 0.0940 1.0000 Uiso R .
H52 H 0.7524 0.3811 0.5297 0.0940 1.0000 Uiso R .
H53 H 0.8109 0.2434 0.5076 0.0941 1.0000 Uiso R .
H61 H 0.5334 0.1201 0.5806 0.0641 1.0000 Uiso R .
H62 H 0.5482 0.2521 0.5387 0.0641 1.0000 Uiso R .
H63 H 0.6116 0.1173 0.5180 0.0639 1.0000 Uiso R .
H71 H 0.4011 0.2818 0.7073 0.1049 1.0000 Uiso R .
H72 H 0.3963 0.2554 0.7825 0.1050 1.0000 Uiso R .
H73 H 0.3423 0.1493 0.7332 0.1050 1.0000 Uiso R .
H81 H 0.5820 -0.0659 0.7919 0.0981 1.0000 Uiso R .
H82 H 0.5018 0.0284 0.8337 0.0980 1.0000 Uiso R .
H83 H 0.4452 -0.0536 0.7748 0.0980 1.0000 Uiso R .
H41 H 0.9400 0.6392 0.5634 0.0581 1.0000 Uiso R .
H42 H 1.0594 0.7067 0.5865 0.0582 1.0000 Uiso R .
H43 H 1.0507 0.5490 0.5810 0.0580 1.0000 Uiso R .
H31 H 1.0911 0.5923 0.7592 0.0571 1.0000 Uiso R .
H32 H 1.1443 0.6934 0.7085 0.0570 1.0000 Uiso R .
H33 H 1.1452 0.5366 0.6944 0.0570 1.0000 Uiso R .
H11 H 0.9995 0.4953 0.9024 0.0511 1.0000 Uiso R .
H12 H 0.9743 0.5961 0.9594 0.0511 1.0000 Uiso R .
H13 H 1.0358 0.6477 0.8961 0.0512 1.0000 Uiso R .
H21 H 0.7733 0.8450 0.8588 0.0591 1.0000 Uiso R .
H22 H 0.8424 0.8335 0.9260 0.0592 1.0000 Uiso R .
H23 H 0.9132 0.8384 0.8608 0.0589 1.0000 Uiso R .

loop_
_atom_site_aniso_label
_atom_site_aniso_U_11
_atom_site_aniso_U_22
_atom_site_aniso_U_33
_atom_site_aniso_U_23
_atom_site_aniso_U_13
_atom_site_aniso_U_12
Tb1 0.0169(2) 0.0186(2) 0.0195(2) 0.0000 0.00038(16) 0.0000
O4 0.030(3) 0.032(3) 0.032(3) 0.004(2) -0.001(2) -0.015(2)
S4 0.0255(8) 0.0258(8) 0.0269(8) -0.0015(7) 0.0012(7) -0.0057(7)
C8 0.074(8) 0.048(6) 0.059(7) 0.021(5) -0.025(6) -0.047(6)
C7 0.043(6) 0.076(8) 0.075(8) -0.035(7) -0.019(5) 0.025(6)
O2 0.025(3) 0.026(3) 0.033(3) 0.002(2) 0.008(2) -0.005(2)
S2 0.0244(9) 0.0261(9) 0.0344(10) 0.0052(7) 0.0056(7) 0.0005(7)
C3 0.024(4) 0.041(5) 0.047(5) 0.007(4) 0.001(4) -0.003(3)
C4 0.028(4) 0.054(5) 0.032(4) 0.011(4) 0.007(3) -0.001(4)
O3 0.031(3) 0.023(2) 0.019(2) -0.0054(19) -0.001(2) 0.002(2)
S3 0.0351(10) 0.0236(9) 0.0239(8) -0.0035(7) -0.0014(7) 0.0028(7)
C6 0.044(5) 0.051(6) 0.032(4) -0.008(4) -0.007(4) -0.001(4)
C5 0.078(8) 0.049(6) 0.052(6) -0.009(5) 0.033(6) -0.018(6)
O1 0.028(3) 0.027(3) 0.022(2) -0.002(2) 0.000(2) -0.007(2)
S1 0.0258(9) 0.0266(9) 0.0260(8) -0.0016(7) -0.0009(7) -0.0044(7)
C1 0.037(4) 0.033(4) 0.034(4) -0.002(3) -0.015(3) 0.001(3)
C2 0.045(5) 0.026(4) 0.049(5) -0.005(4) -0.002(4) -0.001(4)
I2 0.0286(3) 0.0291(3) 0.0343(3) 0.00011(19) -0.0046(2) 0.00042(18)
Cu1 0.0368(6) 0.0308(5) 0.0340(5) 0.0010(4) 0.0014(4) 0.0023(4)
I3 0.0381(3) 0.0296(3) 0.0476(3) 0.0044(2) -0.0024(2) -0.0011(2)
I1 0.0781(8) 0.0458(6) 0.0941(9) -0.0039(6) -0.0632(7) 0.0024(5)

loop_
_atom_type_symbol
_atom_type_scat_dispersion_real
_atom_type_scat_dispersion_imag
_atom_type_scat_Cromer_Mann_a1
_atom_type_scat_Cromer_Mann_b1
_atom_type_scat_Cromer_Mann_a2
_atom_type_scat_Cromer_Mann_b2
_atom_type_scat_Cromer_Mann_a3
_atom_type_scat_Cromer_Mann_b3
_atom_type_scat_Cromer_Mann_a4
_atom_type_scat_Cromer_Mann_b4
_atom_type_scat_Cromer_Mann_c
_atom_type_scat_source
C 0.0033 0.0016 2.3100 20.8439 1.0200 10.2075 1.5886 0.5687 0.8650 51.6512 0.2156 'International Tables Vol C 4.2.6.8 and 6.1.1.4'
H 0.0000 0.0000 0.4930 10.5109 0.3229 26.1257 0.1402 3.1424 0.0408 57.7998 0.0030 'International Tables Vol C 4.2.6.8 and 6.1.1.4'
O 0.0106 0.0060 3.0485 13.2771 2.2868 5.7011 1.5463 0.3239 0.8670 32.9089 0.2508 'International Tables Vol C 4.2.6.8 and 6.1.1.4'
S 0.1246 0.1234 6.9053 1.4679 5.2034 22.2151 1.4379 0.2536 1.5863 56.1720 0.8669 'International Tables Vol C 4.2.6.8 and 6.1.1.4'
Cu 0.3201 1.2651 13.3380 3.5828 7.1676 0.2470 5.6158 11.3966 1.6735 64.8126 1.1910 'International Tables Vol C 4.2.6.8 and 6.1.1.4'
I -0.4742 1.8119 20.1472 4.3470 18.9949 0.3814 7.5138 27.7660 2.2735 66.8776 4.0712 'International Tables Vol C 4.2.6.8 and 6.1.1.4'
Tb -0.1723 4.1537 25.8976 2.2426 18.2185 0.1961 14.3167 12.6648 2.9535 115.3620 3.5822 'International Tables Vol C 4.2.6.8 and 6.1.1.4'

loop_
_geom_angle_atom_site_label_1
_geom_angle_site_symmetry_1
_geom_angle_atom_site_label_2
_geom_angle_atom_site_label_3
_geom_angle_site_symmetry_3
_geom_angle
_geom_angle_publ_flag
O1 3_656 Tb1 O3 3_656 144.40(18) yes
O1 3_656 Tb1 O2 3_656 72.35(19) yes
O3 3_656 Tb1 O2 3_656 81.13(19) yes
O1 3_656 Tb1 O4 3_656 138.25(19) yes
O3 3_656 Tb1 O4 3_656 75.63(19) yes
O2 3_656 Tb1 O4 3_656 144.8(2) yes
O1 3_656 Tb1 O4 . 117.3(2) yes
O3 3_656 Tb1 O4 . 74.27(19) yes
O2 3_656 Tb1 O4 . 71.7(2) yes
O4 3_656 Tb1 O4 . 76.8(3) yes
O1 3_656 Tb1 O2 . 79.08(19) yes
O3 3_656 Tb1 O2 . 111.50(19) yes
O2 3_656 Tb1 O2 . 142.6(3) yes
O4 3_656 Tb1 O2 . 71.7(2) yes
O4 . Tb1 O2 . 144.8(2) yes
O1 3_656 Tb1 O3 . 72.30(18) yes
O3 3_656 Tb1 O3 . 141.3(3) yes
O2 3_656 Tb1 O3 . 111.50(19) yes
O4 3_656 Tb1 O3 . 74.27(19) yes
O4 . Tb1 O3 . 75.63(19) yes
O1 3_656 Tb1 O1 . 79.6(3) yes
O3 3_656 Tb1 O1 . 72.30(18) yes
O2 3_656 Tb1 O1 . 79.08(19) yes
O4 3_656 Tb1 O1 . 117.3(2) yes
O4 . Tb1 O1 . 138.25(19) yes
O2 . Tb1 O3 . 81.13(19) yes
O2 . Tb1 O1 . 72.35(19) yes
O3 . Tb1 O1 . 144.40(18) yes
Tb1 . O4 S4 . 132.6(3) yes
O4 . S4 C8 . 104.0(4) yes
O4 . S4 C7 . 105.8(5) yes
C8 . S4 C7 . 99.0(8) yes
S4 . C8 H81 . 109.6 no
S4 . C8 H82 . 109.1 no
H81 . C8 H82 . 109.0 no
S4 . C8 H83 . 109.9 no
H81 . C8 H83 . 109.5 no
H82 . C8 H83 . 109.8 no
S4 . C7 H71 . 109.4 no
S4 . C7 H72 . 110.1 no
H71 . C7 H72 . 109.3 no
S4 . C7 H73 . 109.8 no
H71 . C7 H73 . 109.0 no
H72 . C7 H73 . 109.3 no
Tb1 . O2 S2 . 131.3(3) yes
O2 . S2 C3 . 104.8(4) yes
O2 . S2 C4 . 105.7(4) yes
C3 . S2 C4 . 98.1(4) yes
S2 . C3 H31 . 109.1 no
S2 . C3 H32 . 109.2 no
H31 . C3 H32 . 109.5 no
S2 . C3 H33 . 109.3 no
H31 . C3 H33 . 109.8 no
H32 . C3 H33 . 109.9 no
S2 . C4 H41 . 108.9 no
S2 . C4 H42 . 110.1 no
H41 . C4 H42 . 109.0 no
S2 . C4 H43 . 110.8 no
H41 . C4 H43 . 109.0 no
H42 . C4 H43 . 108.9 no
Tb1 . O3 S3 . 130.0(3) yes
O3 . S3 C6 . 103.5(4) yes
O3 . S3 C5 . 104.3(4) yes
C6 . S3 C5 . 99.2(6) yes
S3 . C6 H61 . 109.2 no
S3 . C6 H62 . 109.9 no
H61 . C6 H62 . 109.5 no
S3 . C6 H63 . 109.1 no
H61 . C6 H63 . 109.5 no
H62 . C6 H63 . 109.5 no
S3 . C5 H51 . 109.1 no
S3 . C5 H52 . 109.4 no
H51 . C5 H52 . 109.3 no
S3 . C5 H53 . 109.5 no
H51 . C5 H53 . 109.4 no
H52 . C5 H53 . 110.1 no
Tb1 . O1 S1 . 123.1(3) yes
O1 . S1 C1 . 104.3(4) yes
O1 . S1 C2 . 104.8(4) yes
C1 . S1 C2 . 98.7(5) yes
S1 . C1 H11 . 110.5 no
S1 . C1 H12 . 110.4 no
H11 . C1 H12 . 108.8 no
S1 . C1 H13 . 109.3 no
H11 . C1 H13 . 108.6 no
H12 . C1 H13 . 109.3 no
S1 . C2 H21 . 109.3 no
S1 . C2 H22 . 109.4 no
H21 . C2 H22 . 109.0 no
S1 . C2 H23 . 109.9 no
H21 . C2 H23 . 109.4 no
H22 . C2 H23 . 109.8 no
I2 . Cu1 I3 . 124.06(5) yes
I2 . Cu1 I1 . 115.95(4) yes
I3 . Cu1 I1 . 119.99(5) yes
Cu1 2_756 I1 Cu1 . 179.996 yes

loop_
_geom_bond_atom_site_label_1
_geom_bond_atom_site_label_2
_geom_bond_site_symmetry_2
_geom_bond_distance
_geom_bond_publ_flag
Tb1 O1 3_656 2.409(5) yes
Tb1 O3 3_656 2.383(5) yes
Tb1 O2 3_656 2.364(5) yes
Tb1 O4 3_656 2.360(5) yes
Tb1 O4 . 2.360(5) yes
Tb1 O2 . 2.364(5) yes
Tb1 O3 . 2.383(5) yes
Tb1 O1 . 2.409(5) yes
O4 S4 . 1.516(6) yes
S4 C8 . 1.757(10) yes
S4 C7 . 1.754(11) yes
C8 H81 . 0.960 no
C8 H82 . 0.961 no
C8 H83 . 0.958 no
C7 H71 . 0.958 no
C7 H72 . 0.957 no
C7 H73 . 0.960 no
O2 S2 . 1.527(6) yes
S2 C3 . 1.769(9) yes
S2 C4 . 1.777(9) yes
C3 H31 . 0.961 no
C3 H32 . 0.960 no
C3 H33 . 0.961 no
C4 H41 . 0.953 no
C4 H42 . 0.956 no
C4 H43 . 0.962 no
O3 S3 . 1.526(5) yes
S3 C6 . 1.777(10) yes
S3 C5 . 1.756(10) yes
C6 H61 . 0.961 no
C6 H62 . 0.960 no
C6 H63 . 0.963 no
C5 H51 . 0.960 no
C5 H52 . 0.962 no
C5 H53 . 0.962 no
O1 S1 . 1.511(6) yes
S1 C1 . 1.787(9) yes
S1 C2 . 1.783(9) yes
C1 H11 . 0.962 no
C1 H12 . 0.963 no
C1 H13 . 0.962 no
C2 H21 . 0.959 no
C2 H22 . 0.961 no
C2 H23 . 0.961 no
I2 Cu1 . 2.5252(12) yes
Cu1 I3 . 2.5080(12) yes
Cu1 I1 . 2.6015(12) yes
